data_1518601
loop_
_publ_author_name
'Holthausen, Michael H.'
'Hiranandani, Rashi R.'
'Stephan, Douglas W.'

_publ_section_title
;
 Electrophilic bis-fluorophosphonium dications: Lewis acid catalysts from
 diphosphines
;
_journal_issue 3
_journal_name_full 'Chem. Sci.'
_journal_page_first 2016
_journal_paper_doi 10.1039/C5SC00051C
_journal_volume 6
_journal_year 2015
_chemical_formula_moiety 'C25 H22 F4 P2'
_chemical_formula_sum 'C25 H22 F4 P2'
_chemical_formula_weight 460.37
_chemical_name_systematic
;
 ?
;
_space_group_IT_number 5
_symmetry_cell_setting monoclinic
_symmetry_space_group_name_Hall 'C 2y'
_symmetry_space_group_name_H-M 'C 1 2 1'
_atom_sites_solution_hydrogens geom
_atom_sites_solution_primary direct
_atom_sites_solution_secondary difmap
_audit_creation_method SHELXL-97
_audit_update_record
;
2014-12-30 deposited with the CCDC.
2015-01-27 downloaded from the CCDC.
;
_cell_angle_alpha 90.00
_cell_angle_beta 102.383(3)
_cell_angle_gamma 90.00
_cell_formula_units_Z 2
_cell_length_a 21.0973(18)
_cell_length_b 8.3882(7)
_cell_length_c 6.3567(5)
_cell_measurement_reflns_used 5976
_cell_measurement_temperature 150(2)
_cell_measurement_theta_max 54.937
_cell_measurement_theta_min 5.243
_cell_volume 1098.76(16)
_computing_cell_refinement
'Bruker SMART. Area-Detector Software Package. (Siemens Industrial Automation, 1993, Inc.: Madison, WI)'
_computing_data_collection
'Bruker SMART. Area-Detector Software Package. (Siemens Industrial Automation, 1993, Inc.: Madison, WI)'
_computing_data_reduction
'Bruker SAINT. Area-Detector Integration Software. (Siemens Industrial Automation, 1995, Inc.: Madison, WI)'
_computing_molecular_graphics 'Ortep for Windows (L. J. Farrugia, J. Appl. Cryst. 1997, 30, 565)'
_computing_publication_material 'WinGX v1.70.01 (L. J. Farrugia, J. Appl. Cryst. 1999, 32, 837)'
_computing_structure_refinement
'SHELX-97. Programs for Crystal Structure Analysis. (G. M. Sheldrick, 1997, Release 97-2, University of Gttingen, Germany)'
_computing_structure_solution
'SHELX-97. Programs for Crystal Structure Analysis. (G. M. Sheldrick, 1997, Release 97-2, University of Gttingen, Germany)'
_diffrn_ambient_temperature 150(2)
_diffrn_measured_fraction_theta_full 0.986
_diffrn_measured_fraction_theta_max 0.986
_diffrn_measurement_device_type 'Bruker Apex II CCD detector'
_diffrn_measurement_method 'phi and omega scans'
_diffrn_radiation_monochromator graphite
_diffrn_radiation_source 'fine-focus sealed tube'
_diffrn_radiation_type MoK\a
_diffrn_radiation_wavelength 0.71073
_diffrn_reflns_av_R_equivalents 0.0247
_diffrn_reflns_av_sigmaI/netI 0.0283
_diffrn_reflns_limit_h_max 27
_diffrn_reflns_limit_h_min -27
_diffrn_reflns_limit_k_max 10
_diffrn_reflns_limit_k_min -10
_diffrn_reflns_limit_l_max 8
_diffrn_reflns_limit_l_min -8
_diffrn_reflns_number 8224
_diffrn_reflns_theta_full 27.51
_diffrn_reflns_theta_max 27.51
_diffrn_reflns_theta_min 1.98
_exptl_absorpt_coefficient_mu 0.242
_exptl_absorpt_correction_T_max 0.7456
_exptl_absorpt_correction_T_min 0.6837
_exptl_absorpt_correction_type multi-scan
_exptl_absorpt_process_details
'SADABS. Area-Detector Integration Software. (Siemens Industrial Automation, 1995, Inc.: Madison, WI)'
_exptl_crystal_colour colorless
_exptl_crystal_density_diffrn 1.391
_exptl_crystal_density_method 'not measured'
_exptl_crystal_description block
_exptl_crystal_F_000 476
_exptl_crystal_size_max 0.20
_exptl_crystal_size_mid 0.20
_exptl_crystal_size_min 0.10
_refine_diff_density_max 0.275
_refine_diff_density_min -0.182
_refine_diff_density_rms 0.045
_refine_ls_abs_structure_details 'Flack H D (1983), Acta Cryst. A39, 876-881'
_refine_ls_abs_structure_Flack 0.04(7)
_refine_ls_extinction_method none
_refine_ls_goodness_of_fit_ref 1.048
_refine_ls_hydrogen_treatment constr
_refine_ls_matrix_type full
_refine_ls_number_parameters 141
_refine_ls_number_reflns 2417
_refine_ls_number_restraints 1
_refine_ls_restrained_S_all 1.048
_refine_ls_R_factor_all 0.0318
_refine_ls_R_factor_gt 0.0277
_refine_ls_shift/su_max 0.000
_refine_ls_shift/su_mean 0.000
_refine_ls_structure_factor_coef Fsqd
_refine_ls_weighting_details 'calc w=1/[\s^2^(Fo^2^)+(0.0349P)^2^+0.3479P] where P=(Fo^2^+2Fc^2^)/3'
_refine_ls_weighting_scheme calc
_refine_ls_wR_factor_gt 0.0639
_refine_ls_wR_factor_ref 0.0660
_reflns_number_gt 2243
_reflns_number_total 2417
_reflns_threshold_expression >2sigma(I)
_cod_data_source_file c5sc00051c2.cif
_cod_data_source_block rh004_0m
_cod_depositor_comments 'Adding full bibliography for 1518596--1518603.cif.'
_cod_original_sg_symbol_H-M 'C 2'
_cod_database_code 1518601

loop_
_symmetry_equiv_pos_as_xyz
'x, y, z'
'-x, y, -z'
'x+1/2, y+1/2, z'
'-x+1/2, y+1/2, -z'

loop_
_atom_site_label
_atom_site_type_symbol
_atom_site_fract_x
_atom_site_fract_y
_atom_site_fract_z
_atom_site_U_iso_or_equiv
_atom_site_adp_type
_atom_site_occupancy
_atom_site_symmetry_multiplicity
_atom_site_calc_flag
_atom_site_refinement_flags
P1 P 0.424770(18) 0.33030(4) 0.45774(6) 0.01543(10) Uani 1 1 d .
F1 F 0.41253(5) 0.39317(12) 0.69584(15) 0.0210(2) Uani 1 1 d .
F2 F 0.44053(5) 0.27068(12) 0.22279(15) 0.0225(2) Uani 1 1 d .
C1 C 0.24161(10) 0.6001(3) 0.1153(3) 0.0346(5) Uani 1 1 d .
H1 H 0.2043 0.6587 0.0469 0.042 Uiso 1 1 calc R
C2 C 0.24518(9) 0.5370(2) 0.3177(4) 0.0335(5) Uani 1 1 d .
H5 H 0.2101 0.5512 0.3876 0.040 Uiso 1 1 calc R
C3 C 0.29970(8) 0.4529(2) 0.4199(3) 0.0238(4) Uani 1 1 d .
H6 H 0.3018 0.4100 0.5595 0.029 Uiso 1 1 calc R
C4 C 0.35167(7) 0.43107(19) 0.3178(3) 0.0171(3) Uani 1 1 d .
C5 C 0.5000 0.4462(3) 0.5000 0.0239(5) Uani 1 2 d S
H11 H 0.5018 0.5161 0.6267 0.029 Uiso 0.50 1 calc PR
H12 H 0.4982 0.5161 0.3733 0.029 Uiso 0.50 1 calc PR
C6 C 0.41831(7) 0.12423(19) 0.5398(3) 0.0169(3) Uani 1 1 d .
C7 C 0.43155(8) 0.0799(2) 0.7557(3) 0.0195(3) Uani 1 1 d .
H8 H 0.4450 0.1581 0.8642 0.023 Uiso 1 1 calc R
C8 C 0.42512(8) -0.0779(2) 0.8134(3) 0.0242(4) Uani 1 1 d .
H9 H 0.4354 -0.1076 0.9610 0.029 Uiso 1 1 calc R
C9 C 0.40390(9) -0.1923(2) 0.6577(3) 0.0301(4) Uani 1 1 d .
H2 H 0.3991 -0.3000 0.6979 0.036 Uiso 1 1 calc R
C10 C 0.38967(10) -0.1487(2) 0.4426(3) 0.0335(4) Uani 1 1 d .
H7 H 0.3746 -0.2266 0.3350 0.040 Uiso 1 1 calc R
C11 C 0.39729(9) 0.0077(2) 0.3833(3) 0.0249(4) Uani 1 1 d .
H10 H 0.3882 0.0360 0.2351 0.030 Uiso 1 1 calc R
C12 C 0.29232(10) 0.5781(2) 0.0115(3) 0.0322(5) Uani 1 1 d .
H4 H 0.2898 0.6217 -0.1280 0.039 Uiso 1 1 calc R
C13 C 0.34684(9) 0.4926(2) 0.1104(3) 0.0241(4) Uani 1 1 d .
H3 H 0.3810 0.4758 0.0370 0.029 Uiso 1 1 calc R

loop_
_atom_site_aniso_label
_atom_site_aniso_U_11
_atom_site_aniso_U_22
_atom_site_aniso_U_33
_atom_site_aniso_U_23
_atom_site_aniso_U_13
_atom_site_aniso_U_12
P1 0.01189(17) 0.01661(19) 0.0176(2) -0.00216(17) 0.00282(13) 0.00037(16)
F1 0.0225(5) 0.0208(5) 0.0187(5) -0.0047(4) 0.0026(4) 0.0014(4)
F2 0.0222(5) 0.0271(5) 0.0199(5) -0.0006(4) 0.0086(4) 0.0045(4)
C1 0.0213(9) 0.0325(11) 0.0430(12) -0.0028(9) -0.0088(9) 0.0064(8)
C2 0.0138(8) 0.0354(12) 0.0507(14) -0.0031(10) 0.0054(8) 0.0029(8)
C3 0.0178(8) 0.0252(9) 0.0291(10) 0.0002(7) 0.0062(7) -0.0005(7)
C4 0.0141(7) 0.0155(8) 0.0206(8) -0.0047(6) 0.0011(6) -0.0009(6)
C5 0.0122(11) 0.0170(11) 0.0405(15) 0.000 0.0017(10) 0.000
C6 0.0109(7) 0.0190(8) 0.0207(9) -0.0025(6) 0.0031(6) 0.0001(6)
C7 0.0141(8) 0.0247(9) 0.0192(9) -0.0032(7) 0.0026(6) -0.0019(6)
C8 0.0209(8) 0.0278(10) 0.0240(9) 0.0051(7) 0.0049(7) 0.0006(7)
C9 0.0298(9) 0.0194(10) 0.0423(11) 0.0000(8) 0.0106(8) -0.0006(7)
C10 0.0427(11) 0.0221(10) 0.0345(11) -0.0098(8) 0.0051(8) -0.0056(8)
C11 0.0296(9) 0.0235(9) 0.0198(9) -0.0055(7) 0.0010(7) -0.0022(8)
C12 0.0346(10) 0.0307(10) 0.0248(10) -0.0014(8) -0.0082(8) 0.0041(8)
C13 0.0246(9) 0.0249(9) 0.0213(9) -0.0044(7) 0.0013(7) 0.0013(7)

loop_
_atom_type_symbol
_atom_type_description
_atom_type_scat_dispersion_real
_atom_type_scat_dispersion_imag
_atom_type_scat_source
C C 0.0033 0.0016 'International Tables Vol C Tables 4.2.6.8 and 6.1.1.4'
H H 0.0000 0.0000 'International Tables Vol C Tables 4.2.6.8 and 6.1.1.4'
F F 0.0171 0.0103 'International Tables Vol C Tables 4.2.6.8 and 6.1.1.4'
P P 0.1023 0.0942 'International Tables Vol C Tables 4.2.6.8 and 6.1.1.4'

loop_
_geom_angle_atom_site_label_1
_geom_angle_atom_site_label_2
_geom_angle_atom_site_label_3
_geom_angle
_geom_angle_site_symmetry_1
_geom_angle_site_symmetry_3
F1 P1 F2 177.35(6) . .
F1 P1 C4 90.96(6) . .
F2 P1 C4 90.71(6) . .
F1 P1 C6 90.27(7) . .
F2 P1 C6 90.76(7) . .
C4 P1 C6 118.36(7) . .
F1 P1 C5 89.83(5) . .
F2 P1 C5 87.58(5) . .
C4 P1 C5 116.30(8) . .
C6 P1 C5 125.34(8) . .
C2 C1 C12 120.02(18) . .
C2 C1 H1 120.0 . .
C12 C1 H1 120.0 . .
C1 C2 C3 120.43(19) . .
C1 C2 H5 119.8 . .
C3 C2 H5 119.8 . .
C2 C3 C4 120.18(18) . .
C2 C3 H6 119.9 . .
C4 C3 H6 119.9 . .
C13 C4 C3 118.82(15) . .
C13 C4 P1 121.08(13) . .
C3 C4 P1 120.07(13) . .
P1 C5 P1 115.85(14) . 2_656
P1 C5 H11 108.3 . .
P1 C5 H11 108.3 2_656 .
P1 C5 H12 108.3 . .
P1 C5 H12 108.3 2_656 .
H11 C5 H12 107.4 . .
C7 C6 C11 118.77(17) . .
C7 C6 P1 121.67(12) . .
C11 C6 P1 119.52(14) . .
C8 C7 C6 120.33(16) . .
C8 C7 H8 119.8 . .
C6 C7 H8 119.8 . .
C9 C8 C7 120.53(17) . .
C9 C8 H9 119.7 . .
C7 C8 H9 119.7 . .
C8 C9 C10 119.47(18) . .
C8 C9 H2 120.3 . .
C10 C9 H2 120.3 . .
C11 C10 C9 120.42(18) . .
C11 C10 H7 119.8 . .
C9 C10 H7 119.8 . .
C10 C11 C6 120.46(18) . .
C10 C11 H10 119.8 . .
C6 C11 H10 119.8 . .
C1 C12 C13 120.26(19) . .
C1 C12 H4 119.9 . .
C13 C12 H4 119.9 . .
C12 C13 C4 120.25(18) . .
C12 C13 H3 119.9 . .
C4 C13 H3 119.9 . .

loop_
_geom_bond_atom_site_label_1
_geom_bond_atom_site_label_2
_geom_bond_distance
_geom_bond_site_symmetry_2
P1 F1 1.6743(11) .
P1 F2 1.6746(11) .
P1 C4 1.8154(16) .
P1 C6 1.8190(17) .
P1 C5 1.8314(14) .
C1 C2 1.378(3) .
C1 C12 1.384(3) .
C1 H1 0.9500 .
C2 C3 1.386(3) .
C2 H5 0.9500 .
C3 C4 1.401(2) .
C3 H6 0.9500 .
C4 C13 1.399(2) .
C5 P1 1.8314(14) 2_656
C5 H11 0.9900 .
C5 H12 0.9900 .
C6 C7 1.392(2) .
C6 C11 1.398(2) .
C7 C8 1.388(3) .
C7 H8 0.9500 .
C8 C9 1.382(3) .
C8 H9 0.9500 .
C9 C10 1.385(3) .
C9 H2 0.9500 .
C10 C11 1.383(3) .
C10 H7 0.9500 .
C11 H10 0.9500 .
C12 C13 1.386(3) .
C12 H4 0.9500 .
C13 H3 0.9500 .

loop_
_geom_torsion_atom_site_label_1
_geom_torsion_atom_site_label_2
_geom_torsion_atom_site_label_3
_geom_torsion_atom_site_label_4
_geom_torsion
_geom_torsion_site_symmetry_4
C12 C1 C2 C3 0.8(3) .
C1 C2 C3 C4 -0.1(3) .
C2 C3 C4 C13 -1.3(3) .
C2 C3 C4 P1 176.66(14) .
F1 P1 C4 C13 148.83(14) .
F2 P1 C4 C13 -29.11(14) .
C6 P1 C4 C13 -120.35(14) .
C5 P1 C4 C13 58.54(15) .
F1 P1 C4 C3 -29.09(14) .
F2 P1 C4 C3 152.98(14) .
C6 P1 C4 C3 61.74(16) .
C5 P1 C4 C3 -119.37(13) .
F1 P1 C5 P1 111.70(4) 2_656
F2 P1 C5 P1 -67.71(4) 2_656
C4 P1 C5 P1 -157.31(6) 2_656
C6 P1 C5 P1 21.50(7) 2_656
F1 P1 C6 C7 -24.74(14) .
F2 P1 C6 C7 152.82(13) .
C4 P1 C6 C7 -115.97(14) .
C5 P1 C6 C7 65.24(15) .
F1 P1 C6 C11 152.89(14) .
F2 P1 C6 C11 -29.56(14) .
C4 P1 C6 C11 61.65(16) .
C5 P1 C6 C11 -117.13(13) .
C11 C6 C7 C8 1.3(2) .
P1 C6 C7 C8 178.90(13) .
C6 C7 C8 C9 -1.7(3) .
C7 C8 C9 C10 0.7(3) .
C8 C9 C10 C11 0.7(3) .
C9 C10 C11 C6 -1.2(3) .
C7 C6 C11 C10 0.2(3) .
P1 C6 C11 C10 -177.53(15) .
C2 C1 C12 C13 0.0(3) .
C1 C12 C13 C4 -1.5(3) .
C3 C4 C13 C12 2.1(3) .
P1 C4 C13 C12 -175.86(14) .

_cod_duplicate_entry 1518597
